data_4321342
loop_
_publ_author_name
'M. Matzapetakis'
'N. Karligiano'
'A. Bino'
'M. Dakanali'
'C. P. Raptopoulou'
'V. Tangoulis'
'A. Terzis'
'J. Giapintzakis'
'A. Salifoglou'

_publ_section_title
;
 Manganese Citrate Chemistry: Syntheses, Spectroscopic Studies, and
 Structural Characterizations of Novel Mononuclear, Water-Soluble
 Manganese Citrate Complexes
;
_journal_name_full 'Inorganic Chemistry'
_journal_page_first 4044
_journal_page_last 4051
_journal_paper_doi 10.1021/ic9912631
_journal_volume 39
_journal_year 2000
_chemical_formula_analytical '[Mn(citrate)2](NH4)4'
_chemical_formula_structural '[Mn(C6 H5 O7)2](NH4)4'
_chemical_formula_sum 'C12 H26 Mn N4 O14'
_chemical_formula_weight 505.31
_chemical_name_systematic
; 
 ? 
;
_space_group_IT_number 14
_symmetry_cell_setting monoclinic
_symmetry_space_group_name_Hall '-P 2ybc'
_symmetry_space_group_name_H-M 'P 1 21/c 1'
_atom_sites_solution_hydrogens geom
_atom_sites_solution_primary direct
_atom_sites_solution_secondary difmap
_audit_creation_method SHELXL
_cell_angle_alpha 90.00
_cell_angle_beta 113.6(2)
_cell_angle_gamma 90.00
_cell_formula_units_Z 2
_cell_length_a 8.777(1)
_cell_length_b 13.656(1)
_cell_length_c 9.162(1)
_cell_measurement_reflns_used 24
_cell_measurement_temperature 298
_cell_measurement_theta_max 16
_cell_measurement_theta_min 12
_cell_volume 1006.3(15)
_computing_structure_refinement 'SHELXL-93 (Sheldrick, 1993)'
_computing_structure_solution 'SHELXS-86 (Sheldrick, 1990)'
_diffrn_ambient_temperature 298
_diffrn_measurement_device 'PW 1100 Philips'
_diffrn_measurement_method 'theta-2theta scans'
_diffrn_radiation_monochromator graphite
_diffrn_radiation_source 'fine-focus sealed tube'
_diffrn_radiation_type MoK\a
_diffrn_radiation_wavelength 0.71073
_diffrn_reflns_av_R_equivalents 0.0200
_diffrn_reflns_av_sigmaI/netI 0.0470
_diffrn_reflns_limit_h_max 10
_diffrn_reflns_limit_h_min -11
_diffrn_reflns_limit_k_max 17
_diffrn_reflns_limit_k_min 0
_diffrn_reflns_limit_l_max 11
_diffrn_reflns_limit_l_min 0
_diffrn_reflns_number 2419
_diffrn_reflns_theta_max 27.50
_diffrn_reflns_theta_min 2.53
_exptl_absorpt_coefficient_mu 0.737
_exptl_absorpt_correction_type empirical
_exptl_crystal_colour colorless
_exptl_crystal_density_diffrn 1.668
_exptl_crystal_description parallelipiped
_exptl_crystal_F_000 526
_exptl_crystal_size_max 0.30
_exptl_crystal_size_mid 0.15
_exptl_crystal_size_min 0.10
_refine_diff_density_max 0.327
_refine_diff_density_min -0.337
_refine_diff_density_rms 0.068
_refine_ls_extinction_method none
_refine_ls_goodness_of_fit_all 1.039
_refine_ls_goodness_of_fit_obs 1.083
_refine_ls_matrix_type full
_refine_ls_number_parameters 194
_refine_ls_number_reflns 2290
_refine_ls_number_restraints 0
_refine_ls_restrained_S_all 1.039
_refine_ls_restrained_S_obs 1.083
_refine_ls_R_factor_all 0.0422
_refine_ls_R_factor_obs 0.0356
_refine_ls_shift/esd_max 0.001
_refine_ls_shift/esd_mean 0.000
_refine_ls_structure_factor_coef Fsqd
_refine_ls_weighting_details 'w=1/[\s^2^(Fo^2^)+(0.0206P)^2^+0.9873P] where P=(Fo^2^+2Fc^2^)/3'
_refine_ls_weighting_scheme calc
_refine_ls_wR_factor_all 0.0933
_refine_ls_wR_factor_obs 0.0903
_reflns_number_observed 1999
_reflns_number_total 2290
_reflns_observed_criterion >2sigma(I)
_cod_data_source_file ic9912631_1.cif
_cod_data_source_block shel93
_cod_depositor_comments
;
The following automatic conversions were performed:

'_refine_ls_weighting_scheme' value 'calc
w=1/[\s^2^(Fo^2^)+(0.0206P)^2^+0.9873P] where P=(Fo^2^+2Fc^2^)/3' was
changed to 'calc'. New tag '_refine_ls_weighting_details' was
created. The value of the new tag was set to
'w=1/[\s^2^(Fo^2^)+(0.0206P)^2^+0.9873P] where P=(Fo^2^+2Fc^2^)/3'.

Automatic conversion script
Id: cif_fix_values 3143 2015-03-26 13:38:13Z robertas 
;
_cod_original_cell_volume 1006.2(6)
_cod_database_code 4321342

loop_
_symmetry_equiv_pos_as_xyz
'x, y, z'
'x, -y+1/2, z+1/2'
'-x, -y, -z'
'-x, y-1/2, -z-1/2'

loop_
_atom_site_aniso_label
_atom_site_aniso_U_11
_atom_site_aniso_U_22
_atom_site_aniso_U_33
_atom_site_aniso_U_23
_atom_site_aniso_U_13
_atom_site_aniso_U_12
Mn 0.0209(2) 0.0188(2) 0.0203(2) 0.0047(2) 0.0087(2) 0.0023(2)
O1 0.0397(9) 0.0281(8) 0.0335(8) 0.0113(6) 0.0232(7) 0.0145(7)
O3 0.0233(7) 0.0189(7) 0.0176(7) 0.0003(5) 0.0056(6) -0.0023(5)
O5 0.0248(7) 0.0315(8) 0.0187(7) 0.0028(6) 0.0029(6) -0.0059(6)
C1 0.0270(10) 0.0217(10) 0.0302(11) 0.0059(8) 0.0144(9) 0.0058(8)
O2 0.0501(11) 0.0570(12) 0.0619(12) 0.0341(10) 0.0391(10) 0.0355(10)
C2 0.0254(10) 0.0260(11) 0.0254(10) 0.0084(8) 0.0120(9) 0.0080(8)
C3 0.0198(9) 0.0194(9) 0.0183(9) 0.0028(7) 0.0074(7) 0.0023(7)
C4 0.0195(9) 0.0199(9) 0.0231(9) -0.0009(7) 0.0105(8) 0.0006(7)
O4 0.0330(8) 0.0241(8) 0.0389(9) -0.0039(7) 0.0154(7) -0.0089(6)
C5 0.0252(10) 0.0303(11) 0.0173(9) 0.0049(8) 0.0098(8) 0.0048(8)
C6 0.0211(9) 0.0239(10) 0.0214(9) -0.0011(7) 0.0093(8) -0.0026(7)
O6 0.0280(8) 0.0377(9) 0.0229(8) 0.0007(6) 0.0048(6) 0.0067(7)
O7 0.0280(8) 0.0451(10) 0.0250(8) -0.0097(7) 0.0100(6) 0.0020(7)
N1 0.0246(9) 0.0311(10) 0.0279(10) -0.0022(8) 0.0093(8) -0.0027(8)
N2 0.0351(11) 0.0456(13) 0.0317(11) -0.0066(9) 0.0132(9) 0.0055(10)

loop_
_atom_site_label
_atom_site_type_symbol
_atom_site_fract_x
_atom_site_fract_y
_atom_site_fract_z
_atom_site_U_iso_or_equiv
_atom_site_thermal_displace_type
_atom_site_occupancy
_atom_site_calc_flag
_atom_site_refinement_flags
_atom_site_disorder_group
Mn Mn 0.5000 0.5000 0.5000 0.01989(13) Uani 1 d S .
O1 O 0.3680(2) 0.63401(12) 0.4405(2) 0.0310(4) Uani 1 d . .
O3 O 0.5029(2) 0.51672(10) 0.2595(2) 0.0207(3) Uani 1 d . .
O5 O 0.7198(2) 0.58294(11) 0.5277(2) 0.0268(3) Uani 1 d . .
C1 C 0.3192(3) 0.68792(15) 0.3181(3) 0.0254(4) Uani 1 d . .
O2 O 0.1962(2) 0.7426(2) 0.2826(2) 0.0510(6) Uani 1 d . .
C2 C 0.4132(3) 0.6883(2) 0.2112(3) 0.0250(4) Uani 1 d . .
C3 C 0.5579(2) 0.61508(14) 0.2484(2) 0.0192(4) Uani 1 d . .
C4 C 0.6969(2) 0.64125(14) 0.4113(2) 0.0202(4) Uani 1 d . .
O4 O 0.7756(2) 0.71742(11) 0.4219(2) 0.0317(4) Uani 1 d . .
C5 C 0.6185(3) 0.6211(2) 0.1128(2) 0.0238(4) Uani 1 d . .
C6 C 0.7607(2) 0.55296(15) 0.1270(2) 0.0219(4) Uani 1 d . .
O6 O 0.8719(2) 0.53746(13) 0.2614(2) 0.0313(4) Uani 1 d . .
O7 O 0.7626(2) 0.51710(13) 0.0009(2) 0.0329(4) Uani 1 d . .
N1 N 0.1126(3) 0.6192(2) 0.5403(2) 0.0283(4) Uani 1 d . .
N2 N 0.9514(3) 0.6310(2) 0.8357(3) 0.0375(5) Uani 1 d . .
HO3 H 0.4143(41) 0.5026(22) 0.1744(39) 0.047(9) Uiso 1 d . .
H2A H 0.3337(33) 0.6776(19) 0.1049(32) 0.032(7) Uiso 1 d . .
H2B H 0.4570(37) 0.7501(23) 0.2126(36) 0.046(8) Uiso 1 d . .
H5A H 0.5218(30) 0.6086(18) 0.0126(29) 0.022(6) Uiso 1 d . .
H5B H 0.6622(34) 0.6900(21) 0.1101(32) 0.038(7) Uiso 1 d . .
HN1A H 0.1994(46) 0.6250(26) 0.5023(41) 0.065(10) Uiso 1 d . .
HN1B H 0.1281(38) 0.5612(24) 0.6043(38) 0.049(8) Uiso 1 d . .
HN1C H 0.0161(55) 0.6153(31) 0.4642(54) 0.086(13) Uiso 1 d . .
HN1D H 0.1261(41) 0.6730(26) 0.6074(41) 0.058(9) Uiso 1 d . .
HN2A H 0.8669(50) 0.6168(29) 0.7177(52) 0.079(12) Uiso 1 d . .
HN2B H 0.8965(63) 0.6460(38) 0.8824(62) 0.111(18) Uiso 1 d . .
HN2C H 1.0223(64) 0.5749(41) 0.8761(60) 0.122(19) Uiso 1 d . .
HN2D H 1.0283(77) 0.6908(48) 0.8292(71) 0.159(23) Uiso 1 d . .

loop_
_atom_type_symbol
_atom_type_description
_atom_type_scat_dispersion_real
_atom_type_scat_dispersion_imag
_atom_type_scat_source
C C 0.0033 0.0016 'International Tables Vol C Tables 4.2.6.8 and 6.1.1.4'
H H 0.0000 0.0000 'International Tables Vol C Tables 4.2.6.8 and 6.1.1.4'
N N 0.0061 0.0033 'International Tables Vol C Tables 4.2.6.8 and 6.1.1.4'
O O 0.0106 0.0060 'International Tables Vol C Tables 4.2.6.8 and 6.1.1.4'
Mn Mn 0.3368 0.7283 'International Tables Vol C Tables 4.2.6.8 and 6.1.1.4'

loop_
_geom_angle_atom_site_label_1
_geom_angle_atom_site_label_2
_geom_angle_atom_site_label_3
_geom_angle
_geom_angle_site_symmetry_1
_geom_angle_site_symmetry_3
_geom_angle_publ_flag
O1 Mn O1 180.0 . 3_666 ?
O1 Mn O5 92.99(6) . 3_666 ?
O1 Mn O5 87.01(6) 3_666 3_666 ?
O1 Mn O5 87.01(6) . . ?
O1 Mn O5 92.99(6) 3_666 . ?
O5 Mn O5 180.0 3_666 . ?
O1 Mn O3 96.96(5) . 3_666 ?
O1 Mn O3 83.04(5) 3_666 3_666 ?
O5 Mn O3 72.47(5) 3_666 3_666 ?
O5 Mn O3 107.53(5) . 3_666 ?
O1 Mn O3 83.04(5) . . ?
O1 Mn O3 96.96(5) 3_666 . ?
O5 Mn O3 107.53(5) 3_666 . ?
O5 Mn O3 72.47(5) . . ?
O3 Mn O3 180.0 3_666 . ?
C1 O1 Mn 133.41(14) . . ?
C3 O3 Mn 107.57(10) . . ?
C4 O5 Mn 113.16(12) . . ?
O2 C1 O1 122.1(2) . . ?
O2 C1 C2 118.1(2) . . ?
O1 C1 C2 119.9(2) . . ?
C1 C2 C3 117.9(2) . . ?
O3 C3 C5 109.9(2) . . ?
O3 C3 C2 110.5(2) . . ?
C5 C3 C2 107.9(2) . . ?
O3 C3 C4 107.68(15) . . ?
C5 C3 C4 111.9(2) . . ?
C2 C3 C4 109.0(2) . . ?
O4 C4 O5 124.3(2) . . ?
O4 C4 C3 118.2(2) . . ?
O5 C4 C3 117.4(2) . . ?
C6 C5 C3 115.9(2) . . ?
O6 C6 O7 123.1(2) . . ?
O6 C6 C5 118.7(2) . . ?
O7 C6 C5 118.1(2) . . ?

loop_
_geom_bond_atom_site_label_1
_geom_bond_atom_site_label_2
_geom_bond_distance
_geom_bond_site_symmetry_2
_geom_bond_publ_flag
Mn O1 2.117(2) . ?
Mn O1 2.117(2) 3_666 ?
Mn O5 2.162(2) 3_666 ?
Mn O5 2.162(2) . ?
Mn O3 2.225(2) 3_666 ?
Mn O3 2.225(2) . ?
O1 C1 1.265(3) . ?
O3 C3 1.444(2) . ?
O5 C4 1.281(2) . ?
C1 O2 1.245(3) . ?
C1 C2 1.513(3) . ?
C2 C3 1.543(3) . ?
C3 C5 1.537(3) . ?
C3 C4 1.544(3) . ?
C4 O4 1.231(2) . ?
C5 C6 1.520(3) . ?
C6 O6 1.246(3) . ?
C6 O7 1.262(2) . ?
